data_7000841
loop_
_publ_author_name
'Hitchcock, Peter B.'
'Khvostov, Alexei V.'
'Lappert, Michael F.'
'Protchenko, Andrey V.'

_publ_section_title
;
 Heteroleptic ytterbium(ii) complexes supported by a bulky
 \b-diketiminato ligand
;
_journal_issue 13
_journal_name_full 'Dalton Transactions'
_journal_page_first 2383
_journal_page_last 2391
_journal_paper_doi 10.1039/b818969b
_journal_year 2009
_chemical_compound_source 'synthesis as described'
_chemical_formula_moiety 'C46 H46 O2 Yb, C7 H8'
_chemical_formula_sum 'C53 H54 O2 Yb'
_chemical_formula_weight 896
_chemical_name_systematic
;
?
;
_space_group_IT_number 2
_symmetry_cell_setting triclinic
_symmetry_Int_Tables_number 2
_symmetry_space_group_name_Hall '-P 1'
_symmetry_space_group_name_H-M 'P -1'
_atom_sites_solution_hydrogens geom
_atom_sites_solution_primary direct
_atom_sites_solution_secondary difmap
_audit_conform_dict_location ftp://ftp.iucr.org/pub/cif_core.dic
_audit_conform_dict_name cif_core.dic
_audit_conform_dict_version 2.2
_audit_creation_date 2004-05-13T11:47:01-00:00
_audit_creation_method 'WinGX routine CIF_UPDATE'
_cell_angle_alpha 111.214(1)
_cell_angle_beta 96.485(1)
_cell_angle_gamma 91.056(1)
_cell_formula_units_Z 4
_cell_length_a 10.1293(2)
_cell_length_b 20.7321(4)
_cell_length_c 21.6554(5)
_cell_measurement_reflns_used 92121
_cell_measurement_temperature 173(2)
_cell_measurement_theta_max 25.682
_cell_measurement_theta_min 3.705
_cell_measurement_wavelength 0.71073
_cell_volume 4203.73(15)
_computing_cell_refinement 'HKL Scalepack (Otwinowski & Minor 1997)'
_computing_data_collection 'Collect (Nonius BV, 1997-2000)'
_computing_data_reduction 'HKL Denzo and Scalepack (Otwinowski & Minor 1997)'
_computing_molecular_graphics 'Ortep-3 for Windows (Farrugia, 1997)'
_computing_publication_material 'WinGX publication routines (Farrugia, 1999)'
_computing_structure_refinement 'SHELXL-97 (Sheldrick, 1997)'
_computing_structure_solution 'SHELXS-97 (Sheldrick, 1997)'
_diffrn_ambient_temperature 173(2)
_diffrn_detector 'CCD plate'
_diffrn_measured_fraction_theta_full 0.949
_diffrn_measured_fraction_theta_max 0.949
_diffrn_measurement_device '95mm CCD camera on \k-goniostat'
_diffrn_measurement_device_type KappaCCD
_diffrn_measurement_method 'CCD rotation images, thick slices'
_diffrn_orient_matrix_type 'by Nonius Collect from scalepack cell'
_diffrn_orient_matrix_UB_11 -0.262183E-1
_diffrn_orient_matrix_UB_12 0.392123E-1
_diffrn_orient_matrix_UB_13 -0.143447E-1
_diffrn_orient_matrix_UB_21 0.904339E-1
_diffrn_orient_matrix_UB_22 0.29304E-2
_diffrn_orient_matrix_UB_23 -0.135236E-1
_diffrn_orient_matrix_UB_31 -0.323606E-1
_diffrn_orient_matrix_UB_32 -0.337919E-1
_diffrn_orient_matrix_UB_33 -0.458922E-1
_diffrn_radiation_monochromator graphite
_diffrn_radiation_probe x-ray
_diffrn_radiation_type MoK\a
_diffrn_radiation_wavelength 0.71073
_diffrn_reflns_av_R_equivalents 0.0714
_diffrn_reflns_av_unetI/netI 0.0472
_diffrn_reflns_limit_h_max 12
_diffrn_reflns_limit_h_min -12
_diffrn_reflns_limit_k_max 24
_diffrn_reflns_limit_k_min -25
_diffrn_reflns_limit_l_max 26
_diffrn_reflns_limit_l_min -25
_diffrn_reflns_number 63001
_diffrn_reflns_theta_full 25.7
_diffrn_reflns_theta_max 25.7
_diffrn_reflns_theta_min 3.72
_diffrn_source 'Enraf Nonius FR590'
_exptl_absorpt_coefficient_mu 2.265
_exptl_absorpt_correction_T_max 0.7668
_exptl_absorpt_correction_T_min 0.6447
_exptl_absorpt_correction_type multi-scan
_exptl_absorpt_process_details
;
[c.f. r.h. blessing, acta cryst. (1995), a51, 33-38]
;
_exptl_crystal_colour brown
_exptl_crystal_density_diffrn 1.416
_exptl_crystal_density_method 'not measured'
_exptl_crystal_description prism
_exptl_crystal_F_000 1832
_exptl_crystal_size_max 0.2
_exptl_crystal_size_mid 0.15
_exptl_crystal_size_min 0.1
_refine_diff_density_max 2.11
_refine_diff_density_min -1.741
_refine_diff_density_rms 0.121
_refine_ls_extinction_method none
_refine_ls_goodness_of_fit_ref 1.154
_refine_ls_hydrogen_treatment constr
_refine_ls_matrix_type full
_refine_ls_number_parameters 952
_refine_ls_number_reflns 15191
_refine_ls_number_restraints 28
_refine_ls_restrained_S_all 1.158
_refine_ls_R_factor_all 0.0747
_refine_ls_R_factor_gt 0.0592
_refine_ls_shift/su_max 0.003
_refine_ls_shift/su_mean 0
_refine_ls_structure_factor_coef Fsqd
_refine_ls_weighting_details 'calc w=1/[\s^2^(Fo^2^)+(0.0372P)^2^+27.7120P] where P=(Fo^2^+2Fc^2^)/3'
_refine_ls_weighting_scheme calc
_refine_ls_wR_factor_gt 0.1334
_refine_ls_wR_factor_ref 0.1409
_reflns_number_gt 12460
_reflns_number_total 15191
_reflns_threshold_expression >2sigma(I)
_cod_data_source_file b818969b.txt
_cod_data_source_block (9)-may804
_cod_original_sg_symbol_H-M P-1
_cod_database_code 7000841

loop_
_symmetry_equiv_pos_as_xyz
'x, y, z'
'-x, -y, -z'

loop_
_atom_site_label
_atom_site_type_symbol
_atom_site_fract_x
_atom_site_fract_y
_atom_site_fract_z
_atom_site_U_iso_or_equiv
_atom_site_adp_type
_atom_site_occupancy
_atom_site_symmetry_multiplicity
_atom_site_calc_flag
_atom_site_refinement_flags
_atom_site_disorder_assembly
_atom_site_disorder_group
Yb Yb 0.32234(3) 0.157614(16) 0.249762(16) 0.03689(10) Uani 1 1 d . . .
O1 O 0.3865(6) 0.2229(3) 0.3647(3) 0.0507(14) Uani 1 1 d . A 1
O2 O 0.5177(5) 0.2013(3) 0.2232(3) 0.0529(15) Uani 1 1 d . A 1
C1 C 0.3721(7) 0.0263(4) 0.2099(4) 0.0355(16) Uani 1 1 d . A 1
C2 C 0.3160(7) 0.0286(4) 0.2702(4) 0.0342(16) Uani 1 1 d . A 1
C3 C 0.1840(7) 0.0467(4) 0.2798(4) 0.0359(16) Uani 1 1 d . A 1
H3 H 0.1318 0.0574 0.2459 0.043 Uiso 1 1 calc R A 1
C4 C 0.1269(7) 0.0498(4) 0.3352(4) 0.0380(17) Uani 1 1 d . A 1
H4 H 0.0379 0.063 0.3389 0.046 Uiso 1 1 calc R A 1
C5 C 0.1976(8) 0.0340(4) 0.3859(4) 0.0445(19) Uani 1 1 d . A 1
H5 H 0.1589 0.036 0.4245 0.053 Uiso 1 1 calc R A 1
C6 C 0.3280(8) 0.0151(4) 0.3782(4) 0.0452(19) Uani 1 1 d . A 1
H6 H 0.3788 0.0035 0.412 0.054 Uiso 1 1 calc R A 1
C7 C 0.3835(7) 0.0128(4) 0.3233(4) 0.0391(17) Uani 1 1 d . A 1
H7 H 0.4728 -0.0001 0.3204 0.047 Uiso 1 1 calc R A 1
C8 C 0.5182(7) 0.0286(4) 0.2119(4) 0.0339(16) Uani 1 1 d . A 1
C9 C 0.6042(8) 0.0728(4) 0.2695(4) 0.0433(18) Uani 1 1 d . A 1
H9 H 0.5666 0.1009 0.3078 0.052 Uiso 1 1 calc R A 1
C10 C 0.7419(8) 0.0753(4) 0.2704(5) 0.046(2) Uani 1 1 d . A 1
H10 H 0.7968 0.1048 0.3094 0.055 Uiso 1 1 calc R A 1
C11 C 0.7985(8) 0.0363(5) 0.2164(5) 0.058(2) Uani 1 1 d . A 1
H11 H 0.8925 0.0391 0.2176 0.069 Uiso 1 1 calc R A 1
C12 C 0.7203(8) -0.0074(5) 0.1599(5) 0.051(2) Uani 1 1 d . A 1
H12 H 0.7604 -0.0351 0.1223 0.061 Uiso 1 1 calc R A 1
C13 C 0.5835(8) -0.0108(4) 0.1580(4) 0.0443(19) Uani 1 1 d . A 1
H13 H 0.5314 -0.0411 0.1185 0.053 Uiso 1 1 calc R A 1
C14 C 0.2891(7) -0.0041(4) 0.1444(4) 0.0377(17) Uani 1 1 d . A 1
C15 C 0.1802(8) -0.0514(4) 0.1332(4) 0.0450(19) Uani 1 1 d . A 1
H15 H 0.1604 -0.0653 0.1686 0.054 Uiso 1 1 calc R A 1
C16 C 0.1001(9) -0.0788(5) 0.0718(4) 0.058(2) Uani 1 1 d . A 1
H16 H 0.027 -0.1105 0.0663 0.069 Uiso 1 1 calc R A 1
C17 C 0.1254(10) -0.0606(6) 0.0192(5) 0.071(3) Uani 1 1 d . A 1
H17 H 0.0695 -0.0786 -0.0224 0.085 Uiso 1 1 calc R A 1
C18 C 0.2335(10) -0.0155(5) 0.0280(4) 0.058(2) Uani 1 1 d . A 1
H18 H 0.2544 -0.0038 -0.0085 0.07 Uiso 1 1 calc R A 1
C19 C 0.3125(9) 0.0131(4) 0.0893(4) 0.0470(19) Uani 1 1 d . A 1
H19 H 0.3846 0.0452 0.0942 0.056 Uiso 1 1 calc R A 1
C20 C 0.0549(7) 0.3051(4) 0.3328(3) 0.0343(16) Uani 1 1 d . A 1
C21 C 0.0957(7) 0.2584(4) 0.2740(3) 0.0320(15) Uani 1 1 d . A 1
C22 C 0.0492(7) 0.1873(4) 0.2411(3) 0.0360(16) Uani 1 1 d . A 1
H22 H -0.0031 0.1668 0.2638 0.043 Uiso 1 1 calc R A 1
C23 C 0.0765(8) 0.1468(4) 0.1781(4) 0.0378(17) Uani 1 1 d . A 1
H23 H 0.0352 0.1013 0.1574 0.045 Uiso 1 1 calc R A 1
C24 C 0.1629(8) 0.1706(4) 0.1438(4) 0.0410(18) Uani 1 1 d . A 1
H24 H 0.1817 0.1423 0.1006 0.049 Uiso 1 1 calc R A 1
C25 C 0.2205(8) 0.2384(4) 0.1764(4) 0.0399(17) Uani 1 1 d . A 1
H25 H 0.2799 0.2563 0.1547 0.048 Uiso 1 1 calc R A 1
C26 C 0.1935(7) 0.2797(4) 0.2390(4) 0.0348(16) Uani 1 1 d . A 1
H26 H 0.2401 0.3239 0.2603 0.042 Uiso 1 1 calc R A 1
C27 C 0.0682(7) 0.3809(4) 0.3494(4) 0.0394(17) Uani 1 1 d . A 1
C28 C 0.0448(8) 0.4096(4) 0.3000(4) 0.0457(19) Uani 1 1 d . A 1
H28 H 0.0226 0.3795 0.2548 0.055 Uiso 1 1 calc R A 1
C29 C 0.0531(10) 0.4807(5) 0.3153(5) 0.060(2) Uani 1 1 d . A 1
H29 H 0.0369 0.4984 0.2805 0.072 Uiso 1 1 calc R A 1
C30 C 0.0847(10) 0.5260(5) 0.3805(6) 0.064(3) Uani 1 1 d . A 1
H30 H 0.0916 0.5746 0.3908 0.077 Uiso 1 1 calc R A 1
C31 C 0.1062(9) 0.4993(4) 0.4307(5) 0.057(2) Uani 1 1 d . A 1
H31 H 0.1261 0.5299 0.4759 0.069 Uiso 1 1 calc R A 1
C32 C 0.0987(8) 0.4283(4) 0.4154(4) 0.048(2) Uani 1 1 d . A 1
H32 H 0.1147 0.4111 0.4505 0.057 Uiso 1 1 calc R A 1
C33 C -0.0146(8) 0.2807(4) 0.3776(4) 0.0365(16) Uani 1 1 d . A 1
C34 C 0.0216(8) 0.2236(4) 0.3936(4) 0.0402(17) Uani 1 1 d . A 1
H34 H 0.0934 0.1984 0.3743 0.048 Uiso 1 1 calc R A 1
C35 C -0.0435(9) 0.2022(4) 0.4369(4) 0.0460(19) Uani 1 1 d . A 1
H35 H -0.0163 0.1628 0.4464 0.055 Uiso 1 1 calc R A 1
C36 C -0.1471(9) 0.2381(5) 0.4658(4) 0.052(2) Uani 1 1 d . A 1
H36 H -0.192 0.2236 0.4952 0.062 Uiso 1 1 calc R A 1
C37 C -0.1851(9) 0.2950(5) 0.4518(4) 0.052(2) Uani 1 1 d . A 1
H37 H -0.2564 0.3201 0.4719 0.063 Uiso 1 1 calc R A 1
C38 C -0.1210(8) 0.3162(4) 0.4089(4) 0.0473(19) Uani 1 1 d . A 1
H38 H -0.1491 0.3559 0.4001 0.057 Uiso 1 1 calc R A 1
C39 C 0.3905(12) 0.2980(4) 0.3943(4) 0.065(3) Uani 1 1 d . A 1
H39A H 0.4708 0.3185 0.3844 0.077 Uiso 1 1 calc R A 1
H39B H 0.3109 0.3153 0.3758 0.077 Uiso 1 1 calc R A 1
C40 C 0.3932(17) 0.3165(5) 0.4634(5) 0.096(5) Uani 1 1 d . A 1
H40A H 0.306 0.333 0.4769 0.115 Uiso 1 1 calc R A 1
H40B H 0.4624 0.3544 0.4873 0.115 Uiso 1 1 calc R A 1
C41 C 0.4230(14) 0.2548(5) 0.4806(5) 0.080(4) Uani 1 1 d . A 1
H41A H 0.5109 0.2621 0.5081 0.096 Uiso 1 1 calc R A 1
H41B H 0.3543 0.2455 0.5059 0.096 Uiso 1 1 calc R A 1
C42 C 0.4232(12) 0.1976(5) 0.4178(5) 0.069(3) Uani 1 1 d . A 1
H42A H 0.5129 0.1794 0.4145 0.083 Uiso 1 1 calc R A 1
H42B H 0.3588 0.1597 0.4147 0.083 Uiso 1 1 calc R A 1
C43 C 0.5660(10) 0.1754(6) 0.1592(5) 0.073(3) Uani 1 1 d . A 1
H43A H 0.5015 0.1826 0.1247 0.087 Uiso 1 1 calc R A 1
H43B H 0.579 0.1252 0.1457 0.087 Uiso 1 1 calc R A 1
C44 C 0.6929(12) 0.2141(10) 0.1665(7) 0.119(6) Uani 1 1 d . A 1
H44A H 0.761 0.1818 0.1472 0.143 Uiso 1 1 calc R A 1
H44B H 0.6823 0.2468 0.1428 0.143 Uiso 1 1 calc R A 1
C45 C 0.7321(11) 0.2501(7) 0.2341(8) 0.106(5) Uani 1 1 d . A 1
H45A H 0.7638 0.2982 0.2416 0.127 Uiso 1 1 calc R A 1
H45B H 0.8061 0.2274 0.2503 0.127 Uiso 1 1 calc R A 1
C46 C 0.6176(10) 0.2510(5) 0.2707(6) 0.069(3) Uani 1 1 d . A 1
H46A H 0.6435 0.2375 0.3096 0.082 Uiso 1 1 calc R A 1
H46B H 0.5833 0.2979 0.2868 0.082 Uiso 1 1 calc R A 1
Yb1B Yb 0.88156(3) 0.768876(16) 0.255170(16) 0.03664(10) Uani 1 1 d . . .
O1B O 0.8402(6) 0.6473(3) 0.1957(3) 0.0458(13) Uani 1 1 d . B 1
O2B O 0.6641(5) 0.7966(3) 0.2227(3) 0.0434(12) Uani 1 1 d . B 1
C1B C 0.8809(7) 0.8044(3) 0.3830(3) 0.0324(15) Uani 1 1 d . B 1
C2B C 0.8183(7) 0.8708(3) 0.4012(3) 0.0319(15) Uani 1 1 d . B 1
C3B C 0.8693(8) 0.9286(4) 0.3885(4) 0.0381(17) Uani 1 1 d . B 1
H3B H 0.9509 0.9251 0.3701 0.046 Uiso 1 1 calc R B 1
C4B C 0.8062(8) 0.9889(4) 0.4015(4) 0.0432(18) Uani 1 1 d . B 1
H4B H 0.846 1.0264 0.3933 0.052 Uiso 1 1 calc R B 1
C5B C 0.6847(8) 0.9961(4) 0.4266(4) 0.0442(19) Uani 1 1 d . B 1
H5B H 0.6382 1.037 0.4334 0.053 Uiso 1 1 calc R B 1
C6B C 0.6341(8) 0.9421(4) 0.4412(4) 0.0421(18) Uani 1 1 d . B 1
H6B H 0.5529 0.9466 0.46 0.05 Uiso 1 1 calc R B 1
C7B C 0.6984(7) 0.8812(4) 0.4292(3) 0.0345(16) Uani 1 1 d . B 1
H7B H 0.6602 0.8453 0.4404 0.041 Uiso 1 1 calc R B 1
C8B C 0.7982(7) 0.7415(3) 0.3746(4) 0.0344(16) Uani 1 1 d . B 1
C9B C 0.6696(7) 0.7274(4) 0.3376(4) 0.0377(17) Uani 1 1 d . B 1
H9B H 0.6359 0.7594 0.3186 0.045 Uiso 1 1 calc R B 1
C10B C 0.5913(8) 0.6682(4) 0.3283(4) 0.048(2) Uani 1 1 d . B 1
H10B H 0.5052 0.6608 0.3035 0.058 Uiso 1 1 calc R B 1
C11B C 0.6368(9) 0.6201(4) 0.3547(5) 0.053(2) Uani 1 1 d . B 1
H11B H 0.5838 0.5792 0.3477 0.064 Uiso 1 1 calc R B 1
C12B C 0.7619(9) 0.6329(4) 0.3916(4) 0.049(2) Uani 1 1 d . B 1
H12B H 0.7942 0.6003 0.4103 0.059 Uiso 1 1 calc R B 1
C13B C 0.8407(8) 0.6915(4) 0.4020(4) 0.0393(17) Uani 1 1 d . B 1
H13B H 0.9254 0.6987 0.428 0.047 Uiso 1 1 calc R B 1
C14B C 1.0264(7) 0.8009(4) 0.3874(3) 0.0339(15) Uani 1 1 d . B 1
C15B C 1.1168(7) 0.8586(4) 0.4227(4) 0.0389(17) Uani 1 1 d . B 1
H15B H 1.0837 0.9014 0.4481 0.047 Uiso 1 1 calc R B 1
C16B C 1.2511(8) 0.8543(4) 0.4212(4) 0.0441(18) Uani 1 1 d . B 1
H16B H 1.3082 0.8948 0.4446 0.053 Uiso 1 1 calc R B 1
C17B C 1.3067(8) 0.7934(5) 0.3868(4) 0.047(2) Uani 1 1 d . B 1
H17B H 1.4002 0.7915 0.3863 0.057 Uiso 1 1 calc R B 1
C18B C 1.2220(8) 0.7351(4) 0.3533(4) 0.0423(18) Uani 1 1 d . B 1
H18B H 1.2576 0.6922 0.3303 0.051 Uiso 1 1 calc R B 1
C19B C 1.0857(7) 0.7389(4) 0.3529(4) 0.0378(17) Uani 1 1 d . B 1
H19B H 1.0296 0.6982 0.3286 0.045 Uiso 1 1 calc R B 1
C20B C 1.0999(8) 0.6824(4) 0.0967(4) 0.0414(18) Uani 1 1 d . B 1
C21B C 1.0592(8) 0.7447(4) 0.1428(4) 0.0387(17) Uani 1 1 d . B 1
C22B C 1.1267(8) 0.7818(4) 0.2088(4) 0.0400(17) Uani 1 1 d . B 1
H22B H 1.1962 0.7605 0.226 0.048 Uiso 1 1 calc R B 1
C23B C 1.0947(8) 0.8481(4) 0.2488(4) 0.0427(18) Uani 1 1 d . B 1
H23B H 1.1484 0.8729 0.2899 0.051 Uiso 1 1 calc R B 1
C24B C 0.9833(9) 0.8779(4) 0.2280(4) 0.0454(19) Uani 1 1 d . B 1
H24B H 0.9595 0.9224 0.2553 0.055 Uiso 1 1 calc R B 1
C25B C 0.9087(9) 0.8414(4) 0.1671(4) 0.0439(19) Uani 1 1 d . B 1
H25B H 0.8326 0.861 0.1529 0.053 Uiso 1 1 calc R B 1
C26B C 0.9429(8) 0.7771(4) 0.1268(4) 0.0418(18) Uani 1 1 d . B 1
H26B H 0.8867 0.753 0.0863 0.05 Uiso 1 1 calc R B 1
C27B C 1.0490(8) 0.6619(4) 0.0251(4) 0.0443(19) Uani 1 1 d . B 1
C28B C 1.0515(9) 0.7074(5) -0.0090(4) 0.052(2) Uani 1 1 d . B 1
H28B H 1.0878 0.7536 0.0146 0.063 Uiso 1 1 calc R B 1
C29B C 1.0033(11) 0.6878(6) -0.0754(5) 0.069(3) Uani 1 1 d . B 1
H29B H 1.0071 0.7202 -0.0971 0.083 Uiso 1 1 calc R B 1
C30B C 0.9496(11) 0.6216(7) -0.1106(5) 0.073(3) Uani 1 1 d . B 1
H30B H 0.914 0.6086 -0.1563 0.088 Uiso 1 1 calc R B 1
C31B C 0.9472(11) 0.5744(6) -0.0802(5) 0.074(3) Uani 1 1 d . B 1
H31B H 0.9126 0.5282 -0.105 0.089 Uiso 1 1 calc R B 1
C32B C 0.9955(10) 0.5939(5) -0.0131(4) 0.059(2) Uani 1 1 d . B 1
H32B H 0.9925 0.5607 0.0077 0.071 Uiso 1 1 calc R B 1
C33B C 1.1915(8) 0.6368(4) 0.1159(4) 0.0420(18) Uani 1 1 d . B 1
C34B C 1.1990(8) 0.6281(4) 0.1777(4) 0.0442(19) Uani 1 1 d . B 1
H34B H 1.1423 0.6531 0.2091 0.053 Uiso 1 1 calc R B 1
C35B C 1.2846(9) 0.5853(4) 0.1943(4) 0.054(2) Uani 1 1 d . B 1
H35B H 1.2867 0.5812 0.2367 0.065 Uiso 1 1 calc R B 1
C36B C 1.3686(10) 0.5475(5) 0.1501(5) 0.064(3) Uani 1 1 d . B 1
H36B H 1.4297 0.5183 0.1618 0.077 Uiso 1 1 calc R B 1
C37B C 1.3604(11) 0.5539(5) 0.0889(5) 0.069(3) Uani 1 1 d . B 1
H37B H 1.415 0.5273 0.0573 0.083 Uiso 1 1 calc R B 1
C38B C 1.2754(10) 0.5977(5) 0.0716(5) 0.059(2) Uani 1 1 d . B 1
H38B H 1.2742 0.6014 0.0291 0.07 Uiso 1 1 calc R B 1
C39B C 0.8136(13) 0.6141(5) 0.1241(5) 0.076(3) Uani 1 1 d . B 1
H39C H 0.7515 0.6409 0.1057 0.091 Uiso 1 1 calc R B 1
H39D H 0.8973 0.6118 0.104 0.091 Uiso 1 1 calc R B 1
C40B C 0.7571(17) 0.5472(6) 0.1086(6) 0.109(5) Uani 1 1 d . B 1
H40C H 0.803 0.5132 0.0741 0.131 Uiso 1 1 calc R B 1
H40D H 0.6618 0.5444 0.091 0.131 Uiso 1 1 calc R B 1
C41B C 0.7717(15) 0.5314(5) 0.1705(5) 0.088(4) Uani 1 1 d . B 1
H41C H 0.8193 0.4886 0.164 0.106 Uiso 1 1 calc R B 1
H41D H 0.6834 0.5253 0.1839 0.106 Uiso 1 1 calc R B 1
C42B C 0.8501(10) 0.5924(4) 0.2218(5) 0.054(2) Uani 1 1 d . B 1
H42C H 0.8129 0.6058 0.2647 0.065 Uiso 1 1 calc R B 1
H42D H 0.9441 0.5817 0.229 0.065 Uiso 1 1 calc R B 1
C43B C 0.6060(8) 0.8638(4) 0.2476(4) 0.0438(18) Uani 1 1 d . B 1
H43C H 0.6505 0.8979 0.2332 0.053 Uiso 1 1 calc R B 1
H43D H 0.6134 0.8821 0.297 0.053 Uiso 1 1 calc R B 1
C44B C 0.4618(11) 0.8484(6) 0.2168(7) 0.094(4) Uani 1 1 d . B 1
H44C H 0.4042 0.8486 0.2509 0.113 Uiso 1 1 calc R B 1
H44D H 0.433 0.8838 0.1983 0.113 Uiso 1 1 calc R B 1
C45B C 0.4531(12) 0.7834(9) 0.1664(7) 0.147(8) Uani 1 1 d . B 1
H45C H 0.4345 0.7885 0.1226 0.176 Uiso 1 1 calc R B 1
H45D H 0.3781 0.755 0.1711 0.176 Uiso 1 1 calc R B 1
C46B C 0.5743(11) 0.7485(5) 0.1684(5) 0.069(3) Uani 1 1 d . B 1
H46C H 0.6119 0.7367 0.1257 0.083 Uiso 1 1 calc R B 1
H46D H 0.5574 0.7052 0.1766 0.083 Uiso 1 1 calc R B 1
C1S C 0.5275(13) 0.4307(10) 0.2848(7) 0.062(5) Uiso 0.5 1 d PD C 1
C2S C 0.4358(12) 0.4484(6) 0.3286(6) 0.083(3) Uiso 1 1 d D C 1
C3S C 0.4793(17) 0.4718(10) 0.3970(8) 0.065(5) Uiso 0.5 1 d PD C 1
C4S C 0.6111(14) 0.4753(8) 0.4226(8) 0.116(5) Uiso 1 1 d D C 1
C5S C 0.7030(19) 0.4611(10) 0.3770(7) 0.067(5) Uiso 0.5 1 d PD C 1
C6S C 0.6647(11) 0.4374(6) 0.3114(6) 0.079(3) Uiso 1 1 d D C 1
C7S C 0.497(2) 0.4058(10) 0.2160(9) 0.145(7) Uiso 1 1 d D C 1
C8S C 0.572(3) 0.4503(13) 0.3558(13) 0.085(7) Uiso 0.5 1 d P C 1
C9S C 0.664(3) 0.4163(14) 0.2458(9) 0.095(8) Uiso 0.5 1 d PD C 1
C10S C 0.426(3) 0.4248(13) 0.2477(13) 0.086(7) Uiso 0.5 1 d P C 1
C11S C 0.5444(16) 0.7013(8) -0.0226(7) 0.105(4) Uiso 1 1 d . D 1
C12S C 0.4378(14) 0.7421(7) -0.0123(6) 0.092(4) Uiso 1 1 d . D 1
H12S H 0.3543 0.7191 -0.0147 0.111 Uiso 1 1 calc R D 1
C13S C 0.437(2) 0.8093(10) 0.0006(9) 0.136(6) Uiso 1 1 d . D 1
H13S H 0.3594 0.835 0.0068 0.163 Uiso 1 1 calc R D 1
C14S C 0.5799(19) 0.8406(10) 0.0044(9) 0.134(6) Uiso 1 1 d . D 1
H14S H 0.5995 0.8885 0.0142 0.161 Uiso 1 1 calc R D 1
C15S C 0.669(2) 0.7958(10) -0.0069(8) 0.130(6) Uiso 1 1 d . D 1
H15S H 0.7553 0.816 -0.0048 0.156 Uiso 1 1 calc R D 1
C16S C 0.6691(14) 0.7336(7) -0.0197(6) 0.090(4) Uiso 1 1 d . D 1
H16S H 0.7474 0.7088 -0.027 0.108 Uiso 1 1 calc R D 1
C17S C 0.5373(19) 0.6330(9) -0.0346(9) 0.139(6) Uiso 1 1 d . D 1
H17A H 0.6259 0.6152 -0.0405 0.209 Uiso 0.5 1 calc PR D 1
H17C H 0.4757 0.609 -0.0753 0.209 Uiso 0.5 1 calc PR D 1
H17D H 0.5052 0.625 0.0031 0.209 Uiso 0.5 1 calc PR D 1
H17E H 0.4453 0.6175 -0.0346 0.209 Uiso 0.5 1 calc PR D 1
H17F H 0.5955 0.6238 0.0002 0.209 Uiso 0.5 1 calc PR D 1
H17G H 0.566 0.6078 -0.0783 0.209 Uiso 0.5 1 calc PR D 1

loop_
_atom_site_aniso_label
_atom_site_aniso_U_11
_atom_site_aniso_U_22
_atom_site_aniso_U_33
_atom_site_aniso_U_23
_atom_site_aniso_U_13
_atom_site_aniso_U_12
Yb 0.03859(19) 0.03336(18) 0.0410(2) 0.01744(14) 0.00150(14) 0.00073(14)
O1 0.069(4) 0.038(3) 0.042(3) 0.014(2) -0.003(3) 0.003(3)
O2 0.035(3) 0.058(4) 0.071(4) 0.032(3) -0.002(3) -0.006(3)
C1 0.033(4) 0.032(4) 0.042(4) 0.016(3) 0.002(3) -0.001(3)
C2 0.031(4) 0.031(4) 0.038(4) 0.010(3) 0.002(3) 0.002(3)
C3 0.035(4) 0.034(4) 0.040(4) 0.017(3) 0.000(3) -0.001(3)
C4 0.029(4) 0.035(4) 0.049(5) 0.014(3) 0.006(3) 0.000(3)
C5 0.047(5) 0.044(4) 0.043(4) 0.018(4) 0.006(4) -0.005(4)
C6 0.047(5) 0.049(5) 0.044(5) 0.023(4) -0.001(4) -0.001(4)
C7 0.032(4) 0.039(4) 0.048(4) 0.020(3) 0.000(3) 0.002(3)
C8 0.033(4) 0.033(4) 0.043(4) 0.024(3) 0.004(3) 0.001(3)
C9 0.040(4) 0.042(4) 0.053(5) 0.026(4) -0.001(4) -0.001(4)
C10 0.033(4) 0.050(5) 0.061(5) 0.032(4) -0.008(4) -0.006(4)
C11 0.031(4) 0.072(6) 0.092(7) 0.058(6) 0.002(5) -0.004(4)
C12 0.039(5) 0.058(5) 0.070(6) 0.035(5) 0.021(4) 0.011(4)
C13 0.039(4) 0.045(4) 0.052(5) 0.023(4) 0.004(4) 0.006(4)
C14 0.031(4) 0.038(4) 0.047(4) 0.018(3) 0.005(3) 0.007(3)
C15 0.040(4) 0.053(5) 0.041(4) 0.017(4) 0.003(3) -0.001(4)
C16 0.046(5) 0.066(6) 0.053(5) 0.017(5) -0.005(4) -0.012(4)
C17 0.056(6) 0.089(8) 0.055(6) 0.021(5) -0.020(5) -0.006(6)
C18 0.071(6) 0.067(6) 0.041(5) 0.026(4) 0.001(4) 0.005(5)
C19 0.053(5) 0.046(5) 0.046(5) 0.022(4) 0.005(4) 0.004(4)
C20 0.035(4) 0.036(4) 0.034(4) 0.015(3) 0.008(3) 0.002(3)
C21 0.032(4) 0.033(4) 0.035(4) 0.017(3) 0.005(3) -0.002(3)
C22 0.037(4) 0.037(4) 0.034(4) 0.015(3) 0.002(3) 0.000(3)
C23 0.040(4) 0.037(4) 0.038(4) 0.017(3) 0.002(3) 0.003(3)
C24 0.045(4) 0.046(4) 0.033(4) 0.014(3) 0.007(3) 0.010(4)
C25 0.040(4) 0.046(4) 0.043(4) 0.026(4) 0.012(3) 0.006(3)
C26 0.033(4) 0.032(4) 0.044(4) 0.018(3) 0.005(3) -0.002(3)
C27 0.035(4) 0.038(4) 0.046(4) 0.016(3) 0.008(3) 0.002(3)
C28 0.041(4) 0.047(5) 0.052(5) 0.021(4) 0.008(4) 0.007(4)
C29 0.069(6) 0.048(5) 0.078(7) 0.038(5) 0.019(5) 0.015(5)
C30 0.061(6) 0.035(5) 0.098(8) 0.024(5) 0.016(5) 0.004(4)
C31 0.051(5) 0.041(5) 0.070(6) 0.008(4) 0.010(4) 0.004(4)
C32 0.050(5) 0.037(4) 0.054(5) 0.015(4) 0.006(4) 0.007(4)
C33 0.041(4) 0.034(4) 0.034(4) 0.011(3) 0.004(3) 0.000(3)
C34 0.044(4) 0.036(4) 0.039(4) 0.013(3) 0.002(3) 0.001(3)
C35 0.058(5) 0.043(4) 0.040(4) 0.020(4) 0.003(4) -0.004(4)
C36 0.051(5) 0.065(6) 0.042(5) 0.022(4) 0.013(4) -0.006(4)
C37 0.043(5) 0.064(6) 0.055(5) 0.024(4) 0.020(4) 0.006(4)
C38 0.050(5) 0.048(5) 0.050(5) 0.021(4) 0.015(4) 0.006(4)
C39 0.098(8) 0.040(5) 0.051(5) 0.017(4) -0.007(5) -0.001(5)
C40 0.183(15) 0.051(6) 0.054(6) 0.019(5) 0.016(8) 0.025(7)
C41 0.141(11) 0.060(6) 0.048(6) 0.027(5) 0.017(6) 0.023(7)
C42 0.104(9) 0.049(5) 0.052(6) 0.020(4) -0.008(5) 0.011(5)
C43 0.060(6) 0.092(8) 0.069(7) 0.035(6) 0.008(5) -0.020(6)
C44 0.053(7) 0.204(17) 0.104(11) 0.067(11) -0.004(7) -0.051(9)
C45 0.042(6) 0.092(9) 0.161(14) 0.019(9) 0.014(8) -0.002(6)
C46 0.063(6) 0.046(5) 0.094(8) 0.025(5) -0.003(5) -0.009(5)
Yb1B 0.0432(2) 0.02974(17) 0.03803(19) 0.01364(14) 0.00544(14) 0.00250(14)
O1B 0.056(3) 0.031(3) 0.046(3) 0.009(2) 0.006(3) 0.001(2)
O2B 0.043(3) 0.035(3) 0.051(3) 0.015(2) -0.002(2) -0.002(2)
C1B 0.027(4) 0.029(3) 0.036(4) 0.006(3) 0.004(3) -0.002(3)
C2B 0.032(4) 0.032(4) 0.030(4) 0.010(3) 0.001(3) -0.002(3)
C3B 0.039(4) 0.033(4) 0.044(4) 0.016(3) 0.006(3) 0.001(3)
C4B 0.049(5) 0.029(4) 0.051(5) 0.016(3) 0.001(4) 0.001(3)
C5B 0.045(5) 0.036(4) 0.048(5) 0.012(3) 0.000(4) 0.010(4)
C6B 0.040(4) 0.045(4) 0.036(4) 0.010(3) 0.004(3) 0.007(4)
C7B 0.035(4) 0.033(4) 0.036(4) 0.013(3) 0.006(3) 0.003(3)
C8B 0.032(4) 0.029(4) 0.041(4) 0.010(3) 0.008(3) 0.003(3)
C9B 0.031(4) 0.037(4) 0.042(4) 0.009(3) 0.009(3) 0.001(3)
C10B 0.034(4) 0.040(4) 0.063(5) 0.010(4) 0.007(4) -0.005(3)
C11B 0.047(5) 0.034(4) 0.078(6) 0.018(4) 0.018(4) -0.008(4)
C12B 0.054(5) 0.038(4) 0.066(6) 0.027(4) 0.019(4) 0.003(4)
C13B 0.036(4) 0.040(4) 0.042(4) 0.013(3) 0.008(3) 0.002(3)
C14B 0.029(4) 0.040(4) 0.033(4) 0.014(3) 0.005(3) 0.001(3)
C15B 0.037(4) 0.039(4) 0.037(4) 0.010(3) 0.004(3) 0.001(3)
C16B 0.035(4) 0.049(5) 0.048(5) 0.019(4) 0.002(3) -0.007(4)
C17B 0.028(4) 0.068(6) 0.045(5) 0.020(4) 0.001(3) -0.003(4)
C18B 0.034(4) 0.051(5) 0.040(4) 0.013(4) 0.008(3) 0.009(4)
C19B 0.034(4) 0.038(4) 0.037(4) 0.009(3) 0.005(3) 0.000(3)
C20B 0.050(5) 0.038(4) 0.033(4) 0.010(3) 0.004(3) 0.007(4)
C21B 0.045(4) 0.034(4) 0.037(4) 0.013(3) 0.005(3) 0.001(3)
C22B 0.044(4) 0.040(4) 0.038(4) 0.017(3) 0.006(3) 0.003(3)
C23B 0.053(5) 0.032(4) 0.043(4) 0.013(3) 0.012(4) -0.004(4)
C24B 0.060(5) 0.029(4) 0.051(5) 0.015(4) 0.020(4) 0.004(4)
C25B 0.054(5) 0.034(4) 0.053(5) 0.025(4) 0.015(4) 0.008(4)
C26B 0.052(5) 0.041(4) 0.037(4) 0.019(3) 0.008(4) 0.005(4)
C27B 0.052(5) 0.044(4) 0.036(4) 0.013(3) 0.008(4) 0.014(4)
C28B 0.053(5) 0.062(5) 0.049(5) 0.026(4) 0.012(4) 0.010(4)
C29B 0.070(7) 0.102(9) 0.053(6) 0.045(6) 0.023(5) 0.026(6)
C30B 0.063(6) 0.115(10) 0.035(5) 0.020(6) 0.004(4) 0.014(6)
C31B 0.072(7) 0.091(8) 0.042(5) 0.004(5) 0.007(5) -0.001(6)
C32B 0.070(6) 0.059(6) 0.041(5) 0.009(4) 0.008(4) 0.003(5)
C33B 0.046(5) 0.038(4) 0.035(4) 0.007(3) 0.001(3) 0.002(3)
C34B 0.043(5) 0.036(4) 0.043(4) 0.005(3) -0.004(4) 0.004(3)
C35B 0.063(6) 0.043(5) 0.052(5) 0.018(4) -0.013(4) 0.002(4)
C36B 0.064(6) 0.053(5) 0.070(7) 0.017(5) -0.005(5) 0.022(5)
C37B 0.069(7) 0.055(6) 0.072(7) 0.009(5) 0.012(5) 0.026(5)
C38B 0.070(6) 0.050(5) 0.050(5) 0.010(4) 0.011(4) 0.022(5)
C39B 0.122(10) 0.046(5) 0.047(6) 0.007(4) -0.005(6) -0.005(6)
C40B 0.169(15) 0.079(8) 0.057(7) 0.007(6) -0.005(8) -0.053(9)
C41B 0.143(12) 0.043(5) 0.074(7) 0.019(5) 0.011(7) -0.027(6)
C42B 0.064(6) 0.040(4) 0.057(5) 0.017(4) 0.004(4) -0.004(4)
C43B 0.040(4) 0.039(4) 0.050(5) 0.015(4) -0.001(4) -0.003(3)
C44B 0.045(6) 0.073(7) 0.148(12) 0.032(8) -0.025(7) -0.004(5)
C45B 0.049(7) 0.164(15) 0.114(11) -0.075(10) -0.015(7) 0.011(8)
C46B 0.072(7) 0.053(6) 0.059(6) -0.002(5) -0.013(5) -0.007(5)

loop_
_atom_type_symbol
_atom_type_description
_atom_type_scat_dispersion_real
_atom_type_scat_dispersion_imag
_atom_type_scat_source
C C 0.0033 0.0016 'International Tables Vol C Tables 4.2.6.8 and 6.1.1.4'
H H 0 0 'International Tables Vol C Tables 4.2.6.8 and 6.1.1.4'
O O 0.0106 0.006 'International Tables Vol C Tables 4.2.6.8 and 6.1.1.4'
Yb Yb -0.385 5.5486 'International Tables Vol C Tables 4.2.6.8 and 6.1.1.4'

loop_
_geom_angle_atom_site_label_1
_geom_angle_atom_site_label_2
_geom_angle_atom_site_label_3
_geom_angle
_geom_angle_site_symmetry_1
_geom_angle_site_symmetry_3
_geom_angle_publ_flag
O1 Yb O2 90.3(2) . . ?
O1 Yb C1 115.7(2) . . ?
O2 Yb C1 98.7(2) . . ?
O1 Yb C23 127.4(2) . . ?
O2 Yb C23 123.0(2) . . ?
C1 Yb C23 99.5(2) . . ?
O1 Yb C24 138.2(2) . . ?
O2 Yb C24 93.5(2) . . ?
C1 Yb C24 104.9(2) . . ?
C23 Yb C24 29.5(2) . . ?
O1 Yb C25 113.5(2) . . ?
O2 Yb C25 77.1(2) . . ?
C1 Yb C25 130.7(2) . . ?
C23 Yb C25 50.7(2) . . ?
C24 Yb C25 29.1(2) . . ?
O1 Yb C22 98.9(2) . . ?
O2 Yb C22 134.5(2) . . ?
C1 Yb C22 116.3(2) . . ?
C23 Yb C22 28.6(2) . . ?
C24 Yb C22 51.5(2) . . ?
C25 Yb C22 58.3(2) . . ?
O1 Yb C2 92.95(19) . . ?
O2 Yb C2 121.1(2) . . ?
C1 Yb C2 30.6(2) . . ?
C23 Yb C2 100.3(2) . . ?
C24 Yb C2 119.7(2) . . ?
C25 Yb C2 148.7(2) . . ?
C22 Yb C2 103.0(2) . . ?
O1 Yb C26 88.21(19) . . ?
O2 Yb C26 87.18(19) . . ?
C1 Yb C26 155.2(2) . . ?
C23 Yb C26 58.1(2) . . ?
C24 Yb C26 50.5(2) . . ?
C25 Yb C26 27.5(2) . . ?
C22 Yb C26 49.1(2) . . ?
C2 Yb C26 151.7(2) . . ?
O1 Yb C3 92.0(2) . . ?
O2 Yb C3 149.0(2) . . ?
C1 Yb C3 53.0(2) . . ?
C23 Yb C3 78.8(2) . . ?
C24 Yb C3 105.1(2) . . ?
C25 Yb C3 129.3(2) . . ?
C22 Yb C3 75.6(2) . . ?
C2 Yb C3 27.9(2) . . ?
C26 Yb C3 123.8(2) . . ?
O1 Yb C21 81.03(19) . . ?
O2 Yb C21 114.08(19) . . ?
C1 Yb C21 143.6(2) . . ?
C23 Yb C21 49.7(2) . . ?
C24 Yb C21 59.5(2) . . ?
C25 Yb C21 49.59(19) . . ?
C22 Yb C21 27.42(19) . . ?
C2 Yb C21 124.54(19) . . ?
C26 Yb C21 27.98(18) . . ?
C3 Yb C21 96.81(19) . . ?
C42 O1 C39 107.6(6) . . ?
C42 O1 Yb 128.2(5) . . ?
C39 O1 Yb 124.2(5) . . ?
C43 O2 C46 108.6(7) . . ?
C43 O2 Yb 125.3(5) . . ?
C46 O2 Yb 125.5(6) . . ?
C2 C1 C8 118.2(6) . . ?
C2 C1 C14 119.1(6) . . ?
C8 C1 C14 118.6(6) . . ?
C2 C1 Yb 84.0(4) . . ?
C8 C1 Yb 102.7(4) . . ?
C14 C1 Yb 103.2(4) . . ?
C3 C2 C7 113.1(7) . . ?
C3 C2 C1 121.6(6) . . ?
C7 C2 C1 125.3(7) . . ?
C3 C2 Yb 80.3(4) . . ?
C7 C2 Yb 128.3(5) . . ?
C1 C2 Yb 65.4(4) . . ?
C4 C3 C2 123.9(7) . . ?
C4 C3 Yb 130.3(5) . . ?
C2 C3 Yb 71.7(4) . . ?
C3 C4 C5 120.7(7) . . ?
C4 C5 C6 117.4(7) . . ?
C7 C6 C5 121.2(7) . . ?
C6 C7 C2 123.7(7) . . ?
C13 C8 C9 114.9(7) . . ?
C13 C8 C1 123.3(7) . . ?
C9 C8 C1 121.8(7) . . ?
C13 C8 Yb 138.9(5) . . ?
C9 C8 Yb 84.5(4) . . ?
C1 C8 Yb 51.2(3) . . ?
C10 C9 C8 121.3(8) . . ?
C11 C10 C9 120.8(8) . . ?
C10 C11 C12 120.3(8) . . ?
C11 C12 C13 119.9(8) . . ?
C12 C13 C8 122.9(8) . . ?
C15 C14 C19 115.4(7) . . ?
C15 C14 C1 122.2(7) . . ?
C19 C14 C1 122.5(7) . . ?
C15 C14 Yb 126.5(5) . . ?
C19 C14 Yb 94.1(5) . . ?
C1 C14 Yb 50.9(3) . . ?
C16 C15 C14 122.1(8) . . ?
C17 C16 C15 121.0(9) . . ?
C16 C17 C18 118.4(8) . . ?
C17 C18 C19 121.1(9) . . ?
C18 C19 C14 122.0(8) . . ?
C21 C20 C33 121.4(6) . . ?
C21 C20 C27 121.3(6) . . ?
C33 C20 C27 117.0(6) . . ?
C20 C21 C22 126.1(6) . . ?
C20 C21 C26 121.5(6) . . ?
C22 C21 C26 112.4(6) . . ?
C20 C21 Yb 132.0(5) . . ?
C22 C21 Yb 66.6(4) . . ?
C26 C21 Yb 70.2(4) . . ?
C23 C22 C21 123.4(7) . . ?
C23 C22 Yb 71.5(4) . . ?
C21 C22 Yb 86.0(4) . . ?
C22 C23 C24 122.1(7) . . ?
C22 C23 Yb 79.9(4) . . ?
C24 C23 Yb 75.7(4) . . ?
C23 C24 C25 116.6(7) . . ?
C23 C24 Yb 74.8(4) . . ?
C25 C24 Yb 78.5(4) . . ?
C26 C25 C24 122.0(7) . . ?
C26 C25 Yb 80.7(4) . . ?
C24 C25 Yb 72.3(4) . . ?
C25 C26 C21 122.7(7) . . ?
C25 C26 Yb 71.8(4) . . ?
C21 C26 Yb 81.8(4) . . ?
C28 C27 C32 116.2(7) . . ?
C28 C27 C20 121.5(7) . . ?
C32 C27 C20 122.3(7) . . ?
C29 C28 C27 121.9(8) . . ?
C30 C29 C28 120.7(9) . . ?
C29 C30 C31 118.9(8) . . ?
C30 C31 C32 120.4(9) . . ?
C31 C32 C27 121.9(8) . . ?
C34 C33 C38 115.5(7) . . ?
C34 C33 C20 123.3(7) . . ?
C38 C33 C20 121.1(7) . . ?
C33 C34 C35 122.5(7) . . ?
C36 C35 C34 119.9(8) . . ?
C37 C36 C35 119.4(8) . . ?
C36 C37 C38 120.7(8) . . ?
C37 C38 C33 121.9(8) . . ?
C40 C39 O1 107.6(8) . . ?
C39 C40 C41 108.7(8) . . ?
C42 C41 C40 106.0(8) . . ?
O1 C42 C41 108.0(7) . . ?
O2 C43 C44 106.8(10) . . ?
C45 C44 C43 108.2(11) . . ?
C44 C45 C46 108.9(10) . . ?
O2 C46 C45 105.5(9) . . ?
O2B Yb1B O1B 94.50(18) . . ?
O2B Yb1B C1B 101.0(2) . . ?
O1B Yb1B C1B 113.0(2) . . ?
O2B Yb1B C23B 118.3(2) . . ?
O1B Yb1B C23B 125.7(2) . . ?
C1B Yb1B C23B 102.2(2) . . ?
O2B Yb1B C24B 88.6(2) . . ?
O1B Yb1B C24B 135.5(2) . . ?
C1B Yb1B C24B 109.8(2) . . ?
C23B Yb1B C24B 29.7(2) . . ?
O2B Yb1B C22B 130.8(2) . . ?
O1B Yb1B C22B 96.7(2) . . ?
C1B Yb1B C22B 117.7(2) . . ?
C23B Yb1B C22B 29.1(2) . . ?
C24B Yb1B C22B 51.7(2) . . ?
O2B Yb1B C25B 73.0(2) . . ?
O1B Yb1B C25B 111.7(2) . . ?
C1B Yb1B C25B 135.2(2) . . ?
C23B Yb1B C25B 50.8(2) . . ?
C24B Yb1B C25B 28.5(2) . . ?
C22B Yb1B C25B 58.4(2) . . ?
O2B Yb1B C14B 130.08(19) . . ?
O1B Yb1B C14B 112.40(19) . . ?
C1B Yb1B C14B 30.4(2) . . ?
C23B Yb1B C14B 79.5(2) . . ?
C24B Yb1B C14B 98.5(2) . . ?
C22B Yb1B C14B 88.4(2) . . ?
C25B Yb1B C14B 126.9(2) . . ?
O2B Yb1B C26B 84.6(2) . . ?
O1B Yb1B C26B 86.5(2) . . ?
C1B Yb1B C26B 158.8(2) . . ?
C23B Yb1B C26B 57.9(2) . . ?
C24B Yb1B C26B 49.5(2) . . ?
C22B Yb1B C26B 48.7(2) . . ?
C25B Yb1B C26B 27.3(2) . . ?
C14B Yb1B C26B 135.8(2) . . ?
O2B Yb1B C19B 151.95(19) . . ?
O1B Yb1B C19B 89.16(19) . . ?
C1B Yb1B C19B 52.5(2) . . ?
C23B Yb1B C19B 80.7(2) . . ?
C24B Yb1B C19B 108.0(2) . . ?
C22B Yb1B C19B 76.0(2) . . ?
C25B Yb1B C19B 130.9(2) . . ?
C14B Yb1B C19B 27.56(19) . . ?
C26B Yb1B C19B 123.4(2) . . ?
O2B Yb1B C8B 93.22(19) . . ?
O1B Yb1B C8B 86.04(18) . . ?
C1B Yb1B C8B 29.1(2) . . ?
C23B Yb1B C8B 129.3(2) . . ?
C24B Yb1B C8B 138.2(2) . . ?
C22B Yb1B C8B 135.2(2) . . ?
C25B Yb1B C8B 157.9(2) . . ?
C14B Yb1B C8B 50.46(19) . . ?
C26B Yb1B C8B 172.1(2) . . ?
C19B Yb1B C8B 59.24(19) . . ?
C39B O1B C42B 106.3(6) . . ?
C39B O1B Yb1B 125.3(5) . . ?
C42B O1B Yb1B 128.1(5) . . ?
C46B O2B C43B 109.8(6) . . ?
C46B O2B Yb1B 122.6(5) . . ?
C43B O2B Yb1B 127.3(4) . . ?
C2B C1B C14B 121.6(6) . . ?
C2B C1B C8B 118.3(6) . . ?
C14B C1B C8B 118.7(6) . . ?
C2B C1B Yb1B 102.6(4) . . ?
C14B C1B Yb1B 86.5(4) . . ?
C8B C1B Yb1B 92.5(4) . . ?
C7B C2B C3B 114.4(6) . . ?
C7B C2B C1B 122.4(6) . . ?
C3B C2B C1B 123.1(6) . . ?
C7B C2B Yb1B 130.7(5) . . ?
C3B C2B Yb1B 89.5(4) . . ?
C1B C2B Yb1B 51.3(3) . . ?
C4B C3B C2B 123.0(7) . . ?
C3B C4B C5B 120.9(7) . . ?
C6B C5B C4B 117.7(7) . . ?
C5B C6B C7B 121.8(7) . . ?
C6B C7B C2B 122.1(7) . . ?
C9B C8B C13B 115.5(7) . . ?
C9B C8B C1B 121.2(6) . . ?
C13B C8B C1B 123.3(7) . . ?
C9B C8B Yb1B 84.6(4) . . ?
C13B C8B Yb1B 129.9(5) . . ?
C1B C8B Yb1B 58.5(4) . . ?
C10B C9B C8B 122.1(7) . . ?
C10B C9B Yb1B 135.2(5) . . ?
C8B C9B Yb1B 69.6(4) . . ?
C11B C10B C9B 120.8(8) . . ?
C10B C11B C12B 118.3(7) . . ?
C13B C12B C11B 121.8(8) . . ?
C12B C13B C8B 121.5(7) . . ?
C15B C14B C19B 115.0(6) . . ?
C15B C14B C1B 123.5(6) . . ?
C19B C14B C1B 121.4(6) . . ?
C15B C14B Yb1B 126.5(5) . . ?
C19B C14B Yb1B 81.0(4) . . ?
C1B C14B Yb1B 63.2(4) . . ?
C16B C15B C14B 121.6(7) . . ?
C15B C16B C17B 122.4(8) . . ?
C18B C17B C16B 117.9(7) . . ?
C17B C18B C19B 120.5(7) . . ?
C18B C19B C14B 122.6(7) . . ?
C18B C19B Yb1B 129.6(5) . . ?
C14B C19B Yb1B 71.4(4) . . ?
C21B C20B C33B 123.7(7) . . ?
C21B C20B C27B 118.8(7) . . ?
C33B C20B C27B 117.5(6) . . ?
C20B C21B C22B 125.0(7) . . ?
C20B C21B C26B 121.8(7) . . ?
C22B C21B C26B 113.1(7) . . ?
C20B C21B Yb1B 130.8(5) . . ?
C22B C21B Yb1B 65.9(4) . . ?
C26B C21B Yb1B 72.1(4) . . ?
C23B C22B C21B 122.9(7) . . ?
C23B C22B Yb1B 71.9(4) . . ?
C21B C22B Yb1B 86.5(5) . . ?
C22B C23B C24B 119.9(8) . . ?
C22B C23B Yb1B 79.0(4) . . ?
C24B C23B Yb1B 75.5(5) . . ?
C25B C24B C23B 118.8(7) . . ?
C25B C24B Yb1B 80.2(4) . . ?
C23B C24B Yb1B 74.8(4) . . ?
C26B C25B C24B 121.1(8) . . ?
C26B C25B Yb1B 81.4(4) . . ?
C24B C25B Yb1B 71.3(4) . . ?
C25B C26B C21B 123.4(8) . . ?
C25B C26B Yb1B 71.4(4) . . ?
C21B C26B Yb1B 80.6(4) . . ?
C28B C27B C32B 116.0(8) . . ?
C28B C27B C20B 122.8(8) . . ?
C32B C27B C20B 121.2(7) . . ?
C29B C28B C27B 122.2(9) . . ?
C30B C29B C28B 120.2(10) . . ?
C31B C30B C29B 120.1(9) . . ?
C30B C31B C32B 119.9(11) . . ?
C31B C32B C27B 121.5(10) . . ?
C38B C33B C34B 116.0(7) . . ?
C38B C33B C20B 120.4(7) . . ?
C34B C33B C20B 123.6(7) . . ?
C35B C34B C33B 122.5(8) . . ?
C34B C35B C36B 120.9(9) . . ?
C37B C36B C35B 117.6(8) . . ?
C36B C37B C38B 122.2(9) . . ?
C37B C38B C33B 120.9(9) . . ?
C40B C39B O1B 108.7(9) . . ?
C39B C40B C41B 108.1(9) . . ?
C40B C41B C42B 105.1(8) . . ?
O1B C42B C41B 105.8(8) . . ?
O2B C43B C44B 104.0(7) . . ?
C45B C44B C43B 106.9(10) . . ?
C44B C45B C46B 111.6(10) . . ?
C45B C46B O2B 105.6(8) . . ?
C10S C1S C2S 78.6(16) . . ?
C10S C1S C7S 46.5(14) . . ?
C2S C1S C7S 124.8(15) . . ?
C10S C1S C6S 162.7(19) . . ?
C2S C1S C6S 117.9(13) . . ?
C7S C1S C6S 117.3(14) . . ?
C10S C1S C8S 139(2) . . ?
C2S C1S C8S 60.8(12) . . ?
C7S C1S C8S 172.7(19) . . ?
C6S C1S C8S 57.3(12) . . ?
C10S C1S C9S 113.5(17) . . ?
C2S C1S C9S 167.5(14) . . ?
C7S C1S C9S 67.6(13) . . ?
C6S C1S C9S 49.8(8) . . ?
C8S C1S C9S 107.0(15) . . ?
C1S C2S C3S 119.1(13) . . ?
C1S C2S C8S 62.8(13) . . ?
C3S C2S C8S 56.4(13) . . ?
C1S C2S C10S 46.3(12) . . ?
C3S C2S C10S 164.8(15) . . ?
C8S C2S C10S 109.1(15) . . ?
C8S C3S C4S 60.0(14) . . ?
C8S C3S C2S 63.0(14) . . ?
C4S C3S C2S 123.0(16) . . ?
C8S C4S C3S 58.5(14) . . ?
C8S C4S C5S 58.6(14) . . ?
C3S C4S C5S 116.6(16) . . ?
C6S C5S C8S 62.2(14) . . ?
C6S C5S C4S 121.6(16) . . ?
C8S C5S C4S 59.4(14) . . ?
C9S C6S C5S 163.3(18) . . ?
C9S C6S C8S 137.3(19) . . ?
C5S C6S C8S 59.4(14) . . ?
C9S C6S C1S 75.0(15) . . ?
C5S C6S C1S 121.5(13) . . ?
C8S C6S C1S 62.4(13) . . ?
C10S C7S C1S 57.5(18) . . ?
C10S C7S C9S 121(2) . . ?
C1S C7S C9S 64.4(11) . . ?
C3S C8S C5S 123(2) . . ?
C3S C8S C4S 61.5(12) . . ?
C5S C8S C4S 62.0(13) . . ?
C3S C8S C6S 171(2) . . ?
C5S C8S C6S 58.4(12) . . ?
C4S C8S C6S 120(2) . . ?
C3S C8S C2S 60.5(12) . . ?
C5S C8S C2S 170(2) . . ?
C4S C8S C2S 122.0(19) . . ?
C6S C8S C2S 116.6(19) . . ?
C3S C8S C1S 116.8(19) . . ?
C5S C8S C1S 118.5(19) . . ?
C4S C8S C1S 174(2) . . ?
C6S C8S C1S 60.3(12) . . ?
C2S C8S C1S 56.4(11) . . ?
C6S C9S C1S 55.2(10) . . ?
C6S C9S C7S 103.1(17) . . ?
C1S C9S C7S 47.9(9) . . ?
C7S C10S C1S 75.9(19) . . ?
C7S C10S C2S 131(2) . . ?
C1S C10S C2S 55.1(12) . . ?
C17S C11S C12S 124.4(16) . . ?
C17S C11S C16S 118.2(16) . . ?
C12S C11S C16S 117.4(14) . . ?
C13S C12S C11S 128.2(16) . . ?
C12S C13S C14S 110.5(17) . . ?
C15S C14S C13S 114.1(19) . . ?
C16S C15S C14S 135(2) . . ?
C15S C16S C11S 114.8(16) . . ?

loop_
_geom_bond_atom_site_label_1
_geom_bond_atom_site_label_2
_geom_bond_distance
_geom_bond_site_symmetry_2
_geom_bond_publ_flag
Yb O1 2.369(5) . ?
Yb O2 2.374(6) . ?
Yb C1 2.619(7) . ?
Yb C23 2.742(7) . ?
Yb C24 2.752(7) . ?
Yb C25 2.831(7) . ?
Yb C22 2.845(7) . ?
Yb C2 2.864(7) . ?
Yb C26 2.941(7) . ?
Yb C3 2.973(7) . ?
Yb C21 3.093(7) . ?
Yb1B O2B 2.381(5) . ?
Yb1B O1B 2.382(5) . ?
Yb1B C1B 2.596(7) . ?
Yb1B C23B 2.735(8) . ?
Yb1B C24B 2.744(7) . ?
Yb1B C22B 2.825(8) . ?
Yb1B C25B 2.855(7) . ?
Yb1B C14B 2.903(7) . ?
Yb1B C26B 2.979(7) . ?
Yb1B C19B 3.026(7) . ?
Yb1B C8B 3.043(7) . ?
O1 C42 1.443(10) . ?
O1 C39 1.452(10) . ?
O2 C43 1.439(12) . ?
O2 C46 1.451(11) . ?
C1 C2 1.466(10) . ?
C1 C8 1.475(10) . ?
C1 C14 1.478(10) . ?
C2 C3 1.413(10) . ?
C2 C7 1.416(10) . ?
C3 C4 1.371(10) . ?
C4 C5 1.385(11) . ?
C5 C6 1.396(11) . ?
C6 C7 1.358(11) . ?
C8 C13 1.405(11) . ?
C8 C9 1.431(11) . ?
C9 C10 1.393(11) . ?
C10 C11 1.354(13) . ?
C11 C12 1.378(13) . ?
C12 C13 1.381(11) . ?
C14 C15 1.402(11) . ?
C14 C19 1.404(11) . ?
C15 C16 1.392(12) . ?
C16 C17 1.371(14) . ?
C17 C18 1.376(14) . ?
C18 C19 1.388(12) . ?
C20 C21 1.404(10) . ?
C20 C33 1.479(10) . ?
C20 C27 1.479(10) . ?
C21 C22 1.428(10) . ?
C21 C26 1.466(10) . ?
C22 C23 1.382(10) . ?
C23 C24 1.399(11) . ?
C24 C25 1.406(11) . ?
C25 C26 1.378(10) . ?
C27 C28 1.400(11) . ?
C27 C32 1.405(11) . ?
C28 C29 1.387(12) . ?
C29 C30 1.381(14) . ?
C30 C31 1.384(14) . ?
C31 C32 1.387(11) . ?
C33 C34 1.392(10) . ?
C33 C38 1.413(11) . ?
C34 C35 1.393(11) . ?
C35 C36 1.374(12) . ?
C36 C37 1.372(12) . ?
C37 C38 1.379(11) . ?
C39 C40 1.400(13) . ?
C40 C41 1.484(13) . ?
C41 C42 1.444(13) . ?
C43 C44 1.464(15) . ?
C44 C45 1.386(18) . ?
C45 C46 1.475(16) . ?
O1B C39B 1.441(10) . ?
O1B C42B 1.445(10) . ?
O2B C46B 1.443(10) . ?
O2B C43B 1.461(9) . ?
C1B C2B 1.465(9) . ?
C1B C14B 1.471(10) . ?
C1B C8B 1.479(10) . ?
C2B C7B 1.404(10) . ?
C2B C3B 1.425(10) . ?
C3B C4B 1.365(10) . ?
C4B C5B 1.390(11) . ?
C5B C6B 1.375(11) . ?
C6B C7B 1.384(10) . ?
C8B C9B 1.416(10) . ?
C8B C13B 1.420(10) . ?
C9B C10B 1.386(11) . ?
C10B C11B 1.381(12) . ?
C11B C12B 1.386(13) . ?
C12B C13B 1.374(11) . ?
C14B C15B 1.413(10) . ?
C14B C19B 1.417(10) . ?
C15B C16B 1.368(11) . ?
C16B C17B 1.382(11) . ?
C17B C18B 1.381(11) . ?
C18B C19B 1.384(10) . ?
C20B C21B 1.420(10) . ?
C20B C33B 1.469(11) . ?
C20B C27B 1.479(11) . ?
C21B C22B 1.436(10) . ?
C21B C26B 1.436(11) . ?
C22B C23B 1.401(10) . ?
C23B C24B 1.404(12) . ?
C24B C25B 1.384(12) . ?
C25B C26B 1.380(11) . ?
C27B C28B 1.395(11) . ?
C27B C32B 1.411(12) . ?
C28B C29B 1.373(13) . ?
C29B C30B 1.372(16) . ?
C30B C31B 1.365(16) . ?
C31B C32B 1.387(13) . ?
C33B C38B 1.395(11) . ?
C33B C34B 1.408(11) . ?
C34B C35B 1.363(11) . ?
C35B C36B 1.385(13) . ?
C36B C37B 1.374(14) . ?
C37B C38B 1.381(13) . ?
C39B C40B 1.398(15) . ?
C40B C41B 1.484(16) . ?
C41B C42B 1.486(13) . ?
C43B C44B 1.513(12) . ?
C44B C45B 1.387(16) . ?
C45B C46B 1.441(16) . ?
C1S C10S 1.20(3) . ?
C1S C2S 1.363(12) . ?
C1S C7S 1.382(13) . ?
C1S C6S 1.428(12) . ?
C1S C8S 1.46(3) . ?
C1S C9S 1.68(3) . ?
C2S C3S 1.395(13) . ?
C2S C8S 1.43(3) . ?
C2S C10S 1.63(3) . ?
C3S C8S 1.34(3) . ?
C3S C4S 1.376(13) . ?
C4S C8S 1.36(3) . ?
C4S C5S 1.391(13) . ?
C5S C6S 1.331(13) . ?
C5S C8S 1.34(3) . ?
C6S C9S 1.327(14) . ?
C6S C8S 1.38(3) . ?
C7S C10S 1.03(3) . ?
C7S C9S 1.72(3) . ?
C11S C17S 1.34(2) . ?
C11S C12S 1.373(18) . ?
C11S C16S 1.402(19) . ?
C12S C13S 1.32(2) . ?
C13S C14S 1.56(2) . ?
C14S C15S 1.29(2) . ?
C15S C16S 1.218(19) . ?
